data_2000249
loop_
_publ_author_name
'Barnes, J. C.'
'Horspool, W. M.'
'Mackie, F. I.'

_publ_section_title
;
 6,6-Dichloro-1-methyl-3,4,5-triphenylbicyclo[3.1.0]hex-3-en-2-one and
 3-chloro-2-methyl-4,5,6-triphenylphenol
;
_journal_issue 9
_journal_name_full 'Acta Crystallographica Section C'
_journal_page_first 1881
_journal_page_last 1885
_journal_paper_doi 10.1107/S0108270191001932
_journal_volume 47
_journal_year 1991
_chemical_formula_sum 'C25 H19 Cl O'
_chemical_formula_weight 370.88
_space_group_IT_number 14
_space_group_name_Hall '-P 2yn'
_space_group_name_H-M_alt 'P 1 21/n 1'
_symmetry_cell_setting monoclinic
_symmetry_space_group_name_Hall '-P 2yn'
_symmetry_space_group_name_H-M 'P 1 21/n 1'
_cell_angle_alpha 90
_cell_angle_beta 99.120(10)
_cell_angle_gamma 90
_cell_formula_units_Z 8
_cell_length_a 12.211(8)
_cell_length_b 26.50(2)
_cell_length_c 12.477(9)
_cell_volume 3986(5)
_diffrn_radiation_type Mo
_diffrn_radiation_wavelength 0.71069
_exptl_absorpt_coefficient_mu 0.16
_exptl_crystal_density_diffrn 1.236
_exptl_crystal_F_000 1552
_cod_data_source_file li0064.cif
_cod_data_source_block li0064b
_cod_depositor_comments
;
 Marking attached hydrogen atoms.

 Antanas Vaitkus,
 2017-03-27
;
_cod_original_cell_volume 3982.8
_cod_original_formula_sum 'C25 H19 Cl1 O1'
_cod_database_code 2000249

loop_
_space_group_symop_id
_space_group_symop_operation_xyz
1 x,y,z
2 -x+1/2,y+1/2,-z+1/2
3 -x,-y,-z
4 x+1/2,-y+1/2,z+1/2

loop_
_atom_site_label
_atom_site_fract_x
_atom_site_fract_y
_atom_site_fract_z
_atom_site_U_iso_or_equiv
_atom_site_attached_hydrogens
C1 .5091(7) .0695(4) .6524(6) .050(6) 0
C2 .4062(7) .0500(4) .6064(6) .038(5) 0
C3 .3404(7) .0759(4) .5224(6) .041(5) 0
C4 .3775(7) .1213(4) .4844(6) .047(5) 0
C25 .4804(7) .1408(4) .5303(6) .036(5) 0
C5 .5462(7) .1149(4) .6143(6) .042(5) 0
O6 .5712(7) .0450(3) .7360(6) .042(3) 1
C7 .3664(8) .0026(3) .6511(8) .053(6) 0
C8 .4050(8) -.0452(3) .6286(8) .053(6) 0
C9 .3676(8) -.0877(3) .6779(8) .068(7) 0
C10 .2917(8) -.0825(3) .7498(8) .066(7) 0
C11 .2531(8) -.0347(3) .7723(8) .074(7) 0
C12 .2904(8) .0078(3) .7230(8) .038(5) 0
C13 .2323(6) .0532(4) .4638(7) .045(5) 0
C14 .2342(6) .0074(4) .4088(7) .044(5) 0
C15 .1356(6) -.0137(4) .3562(7) .069(7) 0
C16 .0350(6) .0108(4) .3586(7) .103(9) 0
C17 .0330(6) .0566(4) .4136(7) .072(7) 0
C18 .1317(6) .0778(4) .4661(7) .052(6) 0
C19 .3098(7) .1511(4) .3930(9) .029(5) 0
C20 .3008(7) .1349(4) .2855(9) .048(6) 0
C21 .2355(7) .1618(4) .2029(9) .059(6) 0
C22 .1792(7) .2050(4) .2278(9) .052(6) 0
C23 .1882(7) .2212(4) .3353(9) .055(6) 0
C24 .2536(7) .1943(4) .4179(9) .052(6) 0
Cl26 .5294(3) .19560(10) .4845(3) .0630(10) 0
C28 .6639(10) .1344(5) .6669(12) .059(5) 3
C31 .8686(7) .4276(4) .5343(7) .050(6) 0
C32 .8881(7) .3813(4) .4874(7) .041(5) 0
C33 .8017(7) .3563(4) .4219(7) .037(5) 0
C34 .6958(7) .3775(4) .4035(7) .037(5) 0
C55 .6764(7) .4238(4) .4504(7) .055(6) 0
C35 .7628(7) .4488(4) .5159(7) .044(5) 0
O36 .9506(7) .4547(3) .6047(7) .055(3) 1
C37 .0016(5) .3607(3) .5111(8) .029(5) 0
C38 .0841(5) .3808(3) .4580(8) .044(5) 0
C39 .1904(5) .3600(3) .4754(8) .060(7) 0
C40 .2142(5) .3192(3) .5458(8) .062(7) 0
C41 .1318(5) .2991(3) .5990(8) .064(6) 0
C42 .0255(5) .3199(3) .5816(8) .058(6) 0
C43 .8278(8) .3070(3) .3739(10) .045(6) 0
C44 .8836(8) .3036(3) .2848(10) .055(7) 0
C45 .9090(8) .2564(3) .2457(10) .074(7) 0
C46 .8787(8) .2126(3) .2957(10) .061(7) 0
C47 .8228(8) .2160(3) .3848(10) .072(8) 0
C48 .7974(8) .2632(3) .4239(10) .058(6) 0
C49 .6051(7) .3500(3) .3303(12) .036(6) 0
C50 .5996(7) .3509(3) .2176(12) .071(7) 0
C51 .5135(7) .3261(3) .1513(12) .092(8) 0
C52 .4328(7) .3004(3) .1975(12) .068(7) 0
C53 .4383(7) .2995(3) .3102(12) .076(7) 0
C54 .5244(7) .3243(3) .3765(12) .064(7) 0
Cl56 .5452(3) .44870(10) .4251(4) .0850(10) 0
C58 .7325(12) .4989(5) .5778(13) .078(7) 3
H8 .4640 -.0491 .5729 .14(3) 0
H9 .3979 -.1247 .6602 .14(3) 0
H10 .2629 -.1156 .7875 .14(3) 0
H11 .1942 -.0309 .8277 .14(3) 0
H12 .2603 .0447 .7404 .14(3) 0
H14 .3122 -.0116 .4072 .10(2) 0
H15 .1372 -.0493 .3139 .10(2) 0
H16 -.0413 -.0056 .3179 .10(2) 0
H17 -.0448 .0756 .4151 .10(2) 0
H18 .1302 .1133 .5084 .10(2) 0
H20 .3442 .1014 .2662 .12(3) 0
H21 .2282 .1492 .1198 .12(3) 0
H22 .1284 .2258 .1640 .12(3) 0
H23 .1446 .2547 .3547 .12(3) 0
H24 .2607 .2069 .5012 .2(3) 0
H38 .0654 .4124 .4033 .09(2) 0
H39 .2541 .3757 .4340 .09(2) 0
H40 .2968 .3033 .5591 .09(2) 0
H41 .1507 .2676 .6535 .09(2) 0
H42 -.0381 .3044 .6228 .09(2) 0
H44 .9071 .3376 .2462 .12(3) 0
H45 .9523 .2540 .1766 .12(3) 0
H46 .8984 .1762 .2651 .12(3) 0
H47 .7994 .1821 .4231 .12(3) 0
H48 .7542 .2658 .4928 .12(3) 0
H50 .6620 .3708 .1818 .19(4) 0
H51 .5091 .3268 .0642 .19(4) 0
H52 .3661 .2812 .1463 .19(4) 0
H53 .3759 .2797 .3461 .19(4) 0
H54 .5287 .3237 .4638 .19(4) 0
